data_7007259
loop_
_publ_author_name
'Lonnon, David G.'
'Craig, Donald C.'
'Colbran, Stephen B.'

_publ_section_title
;
 Rhodium, palladium and platinum complexes of tris(pyridylalkyl)amine
 and tris(benzimidazolylmethyl)amine N4-tripodal ligands.
;
_journal_issue 31
_journal_name_full 'Dalton transactions (Cambridge, England : 2003)'
_journal_page_first 3785
_journal_page_last 3797
_journal_paper_doi 10.1039/b602556k
_journal_year 2006
_chemical_formula_moiety 'C19 H20 Cl N4 Pd 1+,Cl -1,H2 O'
_chemical_formula_sum 'C19 H22 Cl2 N4 O Pd'
_chemical_formula_weight 499.7
_space_group_IT_number 2
_symmetry_cell_setting triclinic
_symmetry_space_group_name_Hall '-P 1'
_symmetry_space_group_name_H-M 'P -1'
_atom_type_scat_source 'International Tables for X-ray Crystallography, Vol. IV'
_audit_creation_method 'RAELSPUB and manual entry'
_cell_angle_alpha 75.76(2)
_cell_angle_beta 84.97(3)
_cell_angle_gamma 85.00(3)
_cell_formula_units_Z 2
_cell_length_a 7.982(4)
_cell_length_b 8.457(4)
_cell_length_c 15.152(6)
_cell_measurement_reflns_used 10
_cell_measurement_temperature 294
_cell_measurement_theta_max 13
_cell_measurement_theta_min 12
_cell_volume 985.3(8)
_computing_cell_refinement 'CAD4 Version 5.0, 1989'
_computing_data_collection 'CAD4 Version 5.0, 1989'
_computing_data_reduction 'Local program'
_computing_molecular_graphics 'ORTEP-II, (Johnson, 1976)'
_computing_publication_material 'Local programs'
_computing_structure_refinement 'RAELS, (Rae, 1989)'
_computing_structure_solution 'SIR92 (Altomare et al, 1994)'
_diffrn_measurement_device_type 'Nonius CAD-4'
_diffrn_measurement_method \w--2\q
_diffrn_radiation_type 'Mo K\a'
_diffrn_radiation_wavelength 0.71073
_diffrn_reflns_av_R_equivalents 0.011
_diffrn_reflns_limit_h_max 9
_diffrn_reflns_limit_h_min 0
_diffrn_reflns_limit_k_max 10
_diffrn_reflns_limit_k_min -10
_diffrn_reflns_limit_l_max 18
_diffrn_reflns_limit_l_min -18
_diffrn_reflns_number 3727
_diffrn_reflns_theta_max 25
_diffrn_standards_decay_% 0
_diffrn_standards_interval_time 30
_diffrn_standards_number 1
_exptl_absorpt_coefficient_mu 1.219
_exptl_absorpt_correction_T_max 0.86
_exptl_absorpt_correction_T_min 0.80
_exptl_absorpt_correction_type analytical
_exptl_absorpt_process_details '(DeMeulenaer & Tompa, 1965)'
_exptl_crystal_colour yellow
_exptl_crystal_density_diffrn 1.68
_exptl_crystal_density_method 'not measured'
_exptl_crystal_description plate
_exptl_crystal_F_000 504.0
_exptl_crystal_size_max 0.24
_exptl_crystal_size_mid 0.17
_exptl_crystal_size_min 0.08
_refine_diff_density_max 1.44
_refine_diff_density_min -1.25
_refine_ls_extinction_method none
_refine_ls_goodness_of_fit_ref 1.55
_refine_ls_hydrogen_treatment noref
_refine_ls_number_parameters 244
_refine_ls_number_reflns 3059
_refine_ls_R_factor_gt 0.043
_refine_ls_shift/su_max 0.015
_refine_ls_structure_factor_coef F
_refine_ls_weighting_details 'w = 1/[\s^2^(F) + 0.0004F^2^]'
_refine_ls_weighting_scheme calc
_refine_ls_wR_factor_ref 0.056
_reflns_number_gt 3059
_reflns_number_total 3458
_reflns_threshold_expression I>2\s(I)
_cod_data_source_file b602556k.txt
_cod_data_source_block DSC90[Pd(pmea)Cl]Cl.H2O
_cod_database_code 7007259

loop_
_symmetry_equiv_pos_site_id
_symmetry_equiv_pos_as_xyz
1 x,y,z
2 -x,-y,-z

loop_
_atom_site_label
_atom_site_fract_x
_atom_site_fract_y
_atom_site_fract_z
_atom_site_U_iso_or_equiv
_atom_site_adp_type
_atom_site_type_symbol
_atom_site_occupancy
Pd 0.79319(4) 0.31351(4) 0.30657(2) 0.0336(1) Uani Pd 1.0
Cl1 0.79801(17) 0.24714(17) 0.46344(7) 0.0562(3) Uani Cl 1.0
N1 0.6956(4) 0.1068(4) 0.2980(2) 0.0382(8) Uani N 1.0
N2 0.9104(4) 0.5225(4) 0.2847(2) 0.0380(8) Uani N 1.0
N3 0.4252(5) 0.4560(5) 0.3051(3) 0.054(1) Uani N 1.0
N4 0.7848(4) 0.3759(4) 0.1689(2) 0.0359(8) Uani N 1.0
C1 0.7952(6) 0.2155(6) 0.1403(3) 0.047(1) Uani C 1.0
C2 0.7034(6) 0.0869(6) 0.2120(3) 0.044(1) Uani C 1.0
C3 0.6345(7) -0.0408(6) 0.1919(4) 0.054(1) Uani C 1.0
C4 0.5521(7) -0.1544(6) 0.2623(4) 0.059(1) Uani C 1.0
C5 0.5455(7) -0.1321(6) 0.3500(4) 0.056(1) Uani C 1.0
C6 0.6168(6) -0.0015(5) 0.3662(3) 0.045(1) Uani C 1.0
C7 0.9368(6) 0.4707(6) 0.1346(3) 0.043(1) Uani C 1.0
C8 0.9615(5) 0.5805(5) 0.1965(3) 0.0391(9) Uani C 1.0
C9 1.0390(6) 0.7253(6) 0.1663(3) 0.051(1) Uani C 1.0
C10 1.0715(7) 0.8117(6) 0.2303(4) 0.055(1) Uani C 1.0
C11 1.0215(7) 0.7490(6) 0.3202(4) 0.057(1) Uani C 1.0
C12 0.9386(6) 0.6087(6) 0.3461(3) 0.047(1) Uani C 1.0
C13 0.6346(6) 0.4866(6) 0.1355(3) 0.045(1) Uani C 1.0
C14 0.4632(6) 0.4112(6) 0.1519(3) 0.049(1) Uani C 1.0
C15 0.3911(5) 0.3652(5) 0.2484(3) 0.043(1) Uani C 1.0
C16 0.2877(6) 0.2345(6) 0.2765(4) 0.052(1) Uani C 1.0
C17 0.2199(7) 0.1943(7) 0.3647(4) 0.064(2) Uani C 1.0
C18 0.2549(7) 0.2887(7) 0.4232(4) 0.063(1) Uani C 1.0
C19 0.3545(7) 0.4146(7) 0.3913(4) 0.060(1) Uani C 1.0
Cl2 0.22070(15) 0.15265(15) 0.04463(9) 0.0541(3) Uani Cl 1.0
OW 0.5953(5) 0.1998(5) -0.0443(3) 0.0626(9) Uani O 1.0
H1C1 0.9163 0.1762 0.1327 0.047 Uani H 1.0
H2C1 0.7422 0.2330 0.0809 0.047 Uani H 1.0
HC3 0.6425 -0.0536 0.1278 0.054 Uani H 1.0
HC4 0.4996 -0.2488 0.2493 0.059 Uani H 1.0
HC5 0.4886 -0.2115 0.4015 0.056 Uani H 1.0
HC6 0.6105 0.0139 0.4298 0.045 Uani H 1.0
H1C7 0.9207 0.5388 0.0715 0.043 Uani H 1.0
H2C7 1.0385 0.3931 0.1335 0.043 Uani H 1.0
HC9 1.0716 0.7680 0.1000 0.051 Uani H 1.0
HC10 1.1295 0.9161 0.2110 0.055 Uani H 1.0
HC11 1.0460 0.8068 0.3673 0.057 Uani H 1.0
HC12 0.8979 0.5686 0.4115 0.047 Uani H 1.0
H1C13 0.6558 0.5301 0.0682 0.045 Uani H 1.0
H2C13 0.6262 0.5790 0.1664 0.045 Uani H 1.0
H1C14 0.4760 0.3099 0.1283 0.049 Uani H 1.0
H2C14 0.3806 0.4921 0.1160 0.049 Uani H 1.0
HC16 0.2632 0.1703 0.2323 0.052 Uani H 1.0
HC17 0.1474 0.0998 0.3864 0.064 Uani H 1.0
HC18 0.2071 0.2638 0.4879 0.063 Uani H 1.0
HC19 0.3774 0.4816 0.4343 0.060 Uani H 1.0
H1OW 0.4776 0.1857 -0.0165 0.063 Uani H 1.0
H2OW 0.6532 0.0902 -0.0446 0.063 Uani H 1.0

loop_
_atom_site_aniso_label
_atom_site_aniso_U_11
_atom_site_aniso_U_22
_atom_site_aniso_U_33
_atom_site_aniso_U_12
_atom_site_aniso_U_13
_atom_site_aniso_U_23
_atom_site_aniso_type_symbol
Pd 0.0406(2) 0.0330(2) 0.0243(2) -0.0048(1) 0.0046(1) -0.0027(1) Pd
Cl1 0.0666(8) 0.0716(8) 0.0262(5) -0.0186(6) 0.0011(5) -0.0005(5) Cl
N1 0.043(2) 0.036(2) 0.033(2) -0.002(2) 0.005(2) -0.004(2) N
N2 0.043(2) 0.040(2) 0.030(2) -0.004(2) 0.000(2) -0.007(2) N
N3 0.059(2) 0.054(3) 0.048(2) -0.008(2) 0.007(2) -0.013(2) N
N4 0.045(2) 0.035(2) 0.027(2) -0.007(2) 0.006(1) -0.007(1) N
C1 0.056(3) 0.048(3) 0.038(2) -0.009(2) 0.007(2) -0.016(2) C
C2 0.046(2) 0.044(3) 0.041(2) -0.002(2) 0.003(2) -0.012(2) C
C3 0.062(3) 0.048(3) 0.055(3) -0.006(2) 0.005(2) -0.020(2) C
C4 0.066(3) 0.042(3) 0.071(4) -0.010(2) 0.003(3) -0.018(3) C
C5 0.063(3) 0.038(3) 0.058(3) -0.012(2) 0.008(3) 0.001(2) C
C6 0.050(2) 0.039(2) 0.039(2) -0.006(2) 0.009(2) -0.001(2) C
C7 0.050(3) 0.047(3) 0.031(2) -0.013(2) 0.012(2) -0.009(2) C
C8 0.038(2) 0.041(2) 0.037(2) -0.007(2) 0.003(2) -0.008(2) C
C9 0.050(3) 0.050(3) 0.049(3) -0.016(2) 0.003(2) -0.003(2) C
C10 0.059(3) 0.046(3) 0.061(3) -0.020(2) -0.007(2) -0.006(2) C
C11 0.067(3) 0.052(3) 0.057(3) -0.011(3) -0.016(3) -0.018(3) C
C12 0.057(3) 0.048(3) 0.040(3) -0.004(2) -0.007(2) -0.013(2) C
C13 0.055(3) 0.041(2) 0.035(2) -0.005(2) 0.000(2) 0.000(2) C
C14 0.051(3) 0.048(3) 0.044(3) -0.008(2) -0.005(2) -0.005(2) C
C15 0.042(2) 0.036(2) 0.047(3) 0.001(2) 0.001(2) -0.003(2) C
C16 0.047(3) 0.046(3) 0.059(3) -0.002(2) -0.003(2) -0.008(2) C
C17 0.044(3) 0.058(3) 0.076(4) -0.007(2) 0.010(3) 0.006(3) C
C18 0.062(3) 0.068(4) 0.051(3) 0.002(3) 0.014(3) -0.005(3) C
C19 0.064(3) 0.067(4) 0.051(3) -0.002(3) 0.005(3) -0.020(3) C
Cl2 0.0557(7) 0.0500(7) 0.0520(7) -0.0037(5) 0.0101(5) -0.0082(5) Cl
OW 0.058(2) 0.052(2) 0.074(3) -0.008(2) 0.002(2) -0.009(2) O

loop_
_geom_angle_atom_site_label_1
_geom_angle_atom_site_label_2
_geom_angle_atom_site_label_3
_geom_angle
_geom_angle_site_symmetry_1
_geom_angle_site_symmetry_2
_geom_angle_site_symmetry_3
_geom_angle_publ_flag
Cl1 Pd N1 96.1(1) 1_555 1_555 1_555 no
Cl1 Pd N2 96.3(1) 1_555 1_555 1_555 no
Cl1 Pd N4 178.7(1) 1_555 1_555 1_555 no
N1 Pd N2 166.6(1) 1_555 1_555 1_555 no
N1 Pd N4 84.4(1) 1_555 1_555 1_555 no
N2 Pd N4 83.3(1) 1_555 1_555 1_555 no
Pd N1 C2 113.2(3) 1_555 1_555 1_555 no
Pd N1 C6 127.0(3) 1_555 1_555 1_555 no
C2 N1 C6 119.6(4) 1_555 1_555 1_555 no
Pd N2 C8 112.8(3) 1_555 1_555 1_555 no
Pd N2 C12 128.4(3) 1_555 1_555 1_555 no
C8 N2 C12 118.7(4) 1_555 1_555 1_555 no
C15 N3 C19 116.7(4) 1_555 1_555 1_555 no
Pd N4 C1 105.5(3) 1_555 1_555 1_555 no
Pd N4 C7 104.9(3) 1_555 1_555 1_555 no
Pd N4 C13 114.2(3) 1_555 1_555 1_555 no
C1 N4 C7 112.3(3) 1_555 1_555 1_555 no
C1 N4 C13 113.1(3) 1_555 1_555 1_555 no
C7 N4 C13 106.7(3) 1_555 1_555 1_555 no
N4 C1 C2 110.5(3) 1_555 1_555 1_555 no
N1 C2 C1 115.4(4) 1_555 1_555 1_555 no
N1 C2 C3 121.7(4) 1_555 1_555 1_555 no
C1 C2 C3 122.9(4) 1_555 1_555 1_555 no
C2 C3 C4 119.3(5) 1_555 1_555 1_555 no
C3 C4 C5 118.1(5) 1_555 1_555 1_555 no
C4 C5 C6 120.1(4) 1_555 1_555 1_555 no
N1 C6 C5 121.2(4) 1_555 1_555 1_555 no
N4 C7 C8 109.8(3) 1_555 1_555 1_555 no
N2 C8 C7 115.0(4) 1_555 1_555 1_555 no
N2 C8 C9 122.2(4) 1_555 1_555 1_555 no
C7 C8 C9 122.7(4) 1_555 1_555 1_555 no
C8 C9 C10 118.8(4) 1_555 1_555 1_555 no
C9 C10 C11 118.1(4) 1_555 1_555 1_555 no
C10 C11 C12 120.8(5) 1_555 1_555 1_555 no
N2 C12 C11 121.3(5) 1_555 1_555 1_555 no
N4 C13 C14 117.0(4) 1_555 1_555 1_555 no
C13 C14 C15 116.8(4) 1_555 1_555 1_555 no
N3 C15 C14 117.9(4) 1_555 1_555 1_555 no
N3 C15 C16 122.1(5) 1_555 1_555 1_555 no
C14 C15 C16 120.0(4) 1_555 1_555 1_555 no
C15 C16 C17 119.8(5) 1_555 1_555 1_555 no
C16 C17 C18 118.1(5) 1_555 1_555 1_555 no
C17 C18 C19 119.1(5) 1_555 1_555 1_555 no
N3 C19 C18 124.3(5) 1_555 1_555 1_555 no

loop_
_geom_bond_atom_site_label_1
_geom_bond_atom_site_label_2
_geom_bond_distance
_geom_bond_site_symmetry_1
_geom_bond_site_symmetry_2
_geom_bond_publ_flag
Pd Cl1 2.307(1) 1_555 1_555 no
Pd N1 2.012(4) 1_555 1_555 no
Pd N2 2.013(4) 1_555 1_555 no
Pd N4 2.027(3) 1_555 1_555 no
N1 C2 1.349(6) 1_555 1_555 no
N1 C6 1.351(5) 1_555 1_555 no
N2 C8 1.345(5) 1_555 1_555 no
N2 C12 1.359(6) 1_555 1_555 no
N3 C15 1.342(6) 1_555 1_555 no
N3 C19 1.352(6) 1_555 1_555 no
N4 C1 1.516(5) 1_555 1_555 no
N4 C7 1.496(5) 1_555 1_555 no
N4 C13 1.500(6) 1_555 1_555 no
C1 C2 1.523(6) 1_555 1_555 no
C2 C3 1.362(6) 1_555 1_555 no
C3 C4 1.406(7) 1_555 1_555 no
C4 C5 1.383(8) 1_555 1_555 no
C5 C6 1.368(7) 1_555 1_555 no
C7 C8 1.508(6) 1_555 1_555 no
C8 C9 1.378(6) 1_555 1_555 no
C9 C10 1.403(7) 1_555 1_555 no
C10 C11 1.372(7) 1_555 1_555 no
C11 C12 1.364(7) 1_555 1_555 no
C13 C14 1.534(6) 1_555 1_555 no
C14 C15 1.495(7) 1_555 1_555 no
C15 C16 1.397(6) 1_555 1_555 no
C16 C17 1.370(8) 1_555 1_555 no
C17 C18 1.389(9) 1_555 1_555 no
C18 C19 1.351(8) 1_555 1_555 no
